data_1515441
loop_
_publ_author_name
'Belenguer, Ana M.'
'Fri\<s\<ci\'c, Tomislav'
'Day, Graeme M.'
'Sanders, Jeremy K. M.'

_publ_section_title
;
 Solid-state dynamic combinatorial chemistry: reversibility and
 thermodynamic product selection in covalent mechanosynthesis
;
_journal_issue 4
_journal_name_full 'Chemical Science'
_journal_page_first 696
_journal_paper_doi 10.1039/c0sc00533a
_journal_volume 2
_journal_year 2011
_chemical_formula_moiety 'C14 H14 S2'
_chemical_formula_sum 'C14 H14 S2'
_chemical_formula_weight 246.37
_chemical_name_common bis(4-methylphenyl)disulfide
_chemical_name_systematic
;
bis(4-methylphenyl)disulfide
;
_space_group_IT_number 4
_symmetry_cell_setting monoclinic
_symmetry_space_group_name_Hall 'P 2yb'
_symmetry_space_group_name_H-M 'P 1 21 1'
_atom_sites_solution_hydrogens geom
_atom_sites_solution_primary direct
_atom_sites_solution_secondary difmap
_audit_creation_method SHELXL-97
_cell_angle_alpha 90.00
_cell_angle_beta 94.881(2)
_cell_angle_gamma 90.00
_cell_formula_units_Z 2
_cell_length_a 7.6164(2)
_cell_length_b 5.7256(2)
_cell_length_c 14.7508(5)
_cell_measurement_reflns_used 4862
_cell_measurement_temperature 180(2)
_cell_measurement_theta_max 27.88
_cell_measurement_theta_min 1.00
_cell_volume 640.93(4)
_computing_cell_refinement 'HKL Scalepack (Otwinowski & Minor 1997)'
_computing_data_collection 'Collect (Nonius B.V. 1998)'
_computing_data_reduction
;
HKL Denzo and Scalepack (Otwinowski & Minor 1997)
;
_computing_publication_material 'SHELXL-97 (Sheldrick 1997)'
_computing_structure_refinement 'SHELXL-97 (Sheldrick 1997)'
_computing_structure_solution 'SIR-92 (Altomare et al. 1994)'
_diffrn_ambient_temperature 180(2)
_diffrn_measured_fraction_theta_full 0.996
_diffrn_measured_fraction_theta_max 0.996
_diffrn_measurement_device_type 'Nonius Kappa CCD'
_diffrn_measurement_method 'Thin slice \w and \f scans'
_diffrn_radiation_source 'fine-focus sealed tube'
_diffrn_radiation_type MoK\a
_diffrn_radiation_wavelength 0.71073
_diffrn_reflns_av_R_equivalents 0.0277
_diffrn_reflns_av_sigmaI/netI 0.0406
_diffrn_reflns_limit_h_max 9
_diffrn_reflns_limit_h_min -10
_diffrn_reflns_limit_k_max 7
_diffrn_reflns_limit_k_min -7
_diffrn_reflns_limit_l_max 19
_diffrn_reflns_limit_l_min -19
_diffrn_reflns_number 7225
_diffrn_reflns_theta_full 27.87
_diffrn_reflns_theta_max 27.87
_diffrn_reflns_theta_min 3.69
_exptl_absorpt_coefficient_mu 0.385
_exptl_absorpt_correction_T_max 0.969
_exptl_absorpt_correction_T_min 0.894
_exptl_absorpt_correction_type multi-scan
_exptl_absorpt_process_details
;
multi-scan from symmetry-related measurements
Sortav (Blessing 1995)
;
_exptl_crystal_colour colourless
_exptl_crystal_density_diffrn 1.277
_exptl_crystal_density_method 'not measured'
_exptl_crystal_description prism
_exptl_crystal_F_000 260
_exptl_crystal_size_max 0.23
_exptl_crystal_size_mid 0.18
_exptl_crystal_size_min 0.10
_refine_diff_density_max 0.178
_refine_diff_density_min -0.272
_refine_diff_density_rms 0.040
_refine_ls_abs_structure_details 'Flack H D (1983), Acta Cryst. A39, 876-881'
_refine_ls_abs_structure_Flack -0.01(8)
_refine_ls_extinction_method none
_refine_ls_goodness_of_fit_ref 1.035
_refine_ls_hydrogen_treatment constr
_refine_ls_matrix_type full
_refine_ls_number_parameters 147
_refine_ls_number_reflns 2946
_refine_ls_number_restraints 1
_refine_ls_restrained_S_all 1.035
_refine_ls_R_factor_all 0.0503
_refine_ls_R_factor_gt 0.0380
_refine_ls_shift/su_max 0.002
_refine_ls_shift/su_mean 0.000
_refine_ls_structure_factor_coef Fsqd
_refine_ls_weighting_details 'calc w=1/[\s^2^(Fo^2^)+(0.0350P)^2^+0.1756P] where P=(Fo^2^+2Fc^2^)/3'
_refine_ls_weighting_scheme calc
_refine_ls_wR_factor_gt 0.0833
_refine_ls_wR_factor_ref 0.0901
_reflns_number_gt 2494
_reflns_number_total 2946
_reflns_threshold_expression >2sigma(I)
_cod_data_source_file c0sc00533a.txt
_cod_data_source_block 4-4
_cod_original_sg_symbol_H-M P21
_cod_database_code 1515441

loop_
_symmetry_equiv_pos_as_xyz
'x, y, z'
'-x, y+1/2, -z'

loop_
_atom_site_label
_atom_site_type_symbol
_atom_site_fract_x
_atom_site_fract_y
_atom_site_fract_z
_atom_site_U_iso_or_equiv
_atom_site_adp_type
_atom_site_occupancy
_atom_site_symmetry_multiplicity
_atom_site_calc_flag
_atom_site_refinement_flags
S1 S 0.61718(8) 0.15117(15) 0.77455(4) 0.0577(2) Uani 1 1 d .
C1 C 0.8333(3) 0.2114(5) 0.82617(14) 0.0400(5) Uani 1 1 d .
C2 C 0.9773(3) 0.0665(4) 0.82082(16) 0.0420(5) Uani 1 1 d .
H2 H 0.9651 -0.0774 0.7888 0.050 Uiso 1 1 calc R
C3 C 1.1401(3) 0.1332(4) 0.86266(15) 0.0412(5) Uani 1 1 d .
H3 H 1.2388 0.0333 0.8588 0.049 Uiso 1 1 calc R
C4 C 1.1618(3) 0.3419(5) 0.90989(14) 0.0383(5) Uani 1 1 d .
C5 C 1.0146(3) 0.4832(4) 0.91509(15) 0.0432(6) Uani 1 1 d .
H5 H 1.0262 0.6262 0.9477 0.052 Uiso 1 1 calc R
C6 C 0.8518(3) 0.4206(4) 0.87395(15) 0.0433(6) Uani 1 1 d .
H6 H 0.7529 0.5199 0.8783 0.052 Uiso 1 1 calc R
C7 C 1.3376(4) 0.4173(6) 0.95429(18) 0.0566(7) Uani 1 1 d .
H7A H 1.4211 0.2872 0.9538 0.085 Uiso 1 1 calc R
H7B H 1.3245 0.4640 1.0173 0.085 Uiso 1 1 calc R
H7C H 1.3817 0.5498 0.9208 0.085 Uiso 1 1 calc R
S2 S 0.63419(9) -0.15156(12) 0.70471(4) 0.0540(2) Uani 1 1 d .
C8 C 0.6976(3) -0.0701(4) 0.59541(14) 0.0341(5) Uani 1 1 d .
C9 C 0.6590(3) -0.2289(4) 0.52577(16) 0.0375(5) Uani 1 1 d .
H9 H 0.6004 -0.3708 0.5374 0.045 Uiso 1 1 calc R
C10 C 0.7059(3) -0.1807(4) 0.43939(15) 0.0386(5) Uani 1 1 d .
H10 H 0.6801 -0.2914 0.3922 0.046 Uiso 1 1 calc R
C11 C 0.7903(3) 0.0269(4) 0.42003(15) 0.0348(5) Uani 1 1 d .
C12 C 0.8289(3) 0.1831(4) 0.49096(14) 0.0356(5) Uani 1 1 d .
H12 H 0.8872 0.3252 0.4793 0.043 Uiso 1 1 calc R
C13 C 0.7843(3) 0.1366(4) 0.57841(14) 0.0352(5) Uani 1 1 d .
H13 H 0.8128 0.2451 0.6261 0.042 Uiso 1 1 calc R
C14 C 0.8401(4) 0.0812(6) 0.32562(17) 0.0550(7) Uani 1 1 d .
H14A H 0.7680 0.2111 0.3002 0.083 Uiso 1 1 calc R
H14B H 0.8198 -0.0568 0.2868 0.083 Uiso 1 1 calc R
H14C H 0.9649 0.1247 0.3284 0.083 Uiso 1 1 calc R

loop_
_atom_site_aniso_label
_atom_site_aniso_U_11
_atom_site_aniso_U_22
_atom_site_aniso_U_33
_atom_site_aniso_U_23
_atom_site_aniso_U_13
_atom_site_aniso_U_12
S1 0.0362(3) 0.0977(6) 0.0390(3) -0.0078(4) 0.0025(2) 0.0032(3)
C1 0.0372(11) 0.0585(16) 0.0245(10) 0.0017(10) 0.0049(8) 0.0040(11)
C2 0.0443(12) 0.0438(13) 0.0382(12) -0.0065(10) 0.0055(9) -0.0005(11)
C3 0.0402(11) 0.0429(13) 0.0409(12) -0.0042(11) 0.0055(9) 0.0077(11)
C4 0.0428(12) 0.0437(12) 0.0290(10) 0.0040(11) 0.0070(9) -0.0009(11)
C5 0.0569(14) 0.0412(14) 0.0322(11) -0.0016(10) 0.0072(10) 0.0009(11)
C6 0.0473(13) 0.0459(14) 0.0378(12) 0.0032(10) 0.0102(10) 0.0117(11)
C7 0.0497(14) 0.0652(19) 0.0544(16) -0.0114(14) 0.0016(12) -0.0071(13)
S2 0.0552(4) 0.0659(4) 0.0397(3) 0.0117(3) -0.0033(3) -0.0236(3)
C8 0.0300(10) 0.0358(11) 0.0356(11) 0.0039(9) -0.0028(8) -0.0036(9)
C9 0.0318(10) 0.0287(11) 0.0503(14) -0.0004(9) -0.0060(9) -0.0024(9)
C10 0.0369(11) 0.0359(13) 0.0417(12) -0.0111(10) -0.0037(9) 0.0048(10)
C11 0.0284(10) 0.0381(12) 0.0377(11) -0.0009(10) 0.0014(9) 0.0056(9)
C12 0.0321(10) 0.0322(11) 0.0424(12) 0.0033(10) 0.0019(8) -0.0026(9)
C13 0.0353(10) 0.0318(11) 0.0377(11) -0.0059(10) -0.0026(8) -0.0069(9)
C14 0.0543(14) 0.071(2) 0.0410(13) 0.0000(13) 0.0121(11) 0.0089(14)

loop_
_atom_type_symbol
_atom_type_description
_atom_type_scat_dispersion_real
_atom_type_scat_dispersion_imag
_atom_type_scat_source
C C 0.0033 0.0016 'International Tables Vol C Tables 4.2.6.8 and 6.1.1.4'
H H 0.0000 0.0000 'International Tables Vol C Tables 4.2.6.8 and 6.1.1.4'
S S 0.1246 0.1234 'International Tables Vol C Tables 4.2.6.8 and 6.1.1.4'

loop_
_geom_angle_atom_site_label_1
_geom_angle_atom_site_label_2
_geom_angle_atom_site_label_3
_geom_angle
C1 S1 S2 106.58(9)
C2 C1 C6 119.9(2)
C2 C1 S1 124.46(19)
C6 C1 S1 115.59(18)
C1 C2 C3 119.4(2)
C1 C2 H2 120.3
C3 C2 H2 120.3
C4 C3 C2 121.6(2)
C4 C3 H3 119.2
C2 C3 H3 119.2
C3 C4 C5 117.8(2)
C3 C4 C7 122.0(2)
C5 C4 C7 120.1(2)
C6 C5 C4 121.5(2)
C6 C5 H5 119.2
C4 C5 H5 119.2
C5 C6 C1 119.7(2)
C5 C6 H6 120.2
C1 C6 H6 120.2
C4 C7 H7A 109.5
C4 C7 H7B 109.5
H7A C7 H7B 109.5
C4 C7 H7C 109.5
H7A C7 H7C 109.5
H7B C7 H7C 109.5
C8 S2 S1 105.64(8)
C9 C8 C13 120.0(2)
C9 C8 S2 116.23(17)
C13 C8 S2 123.76(17)
C10 C9 C8 119.9(2)
C10 C9 H9 120.1
C8 C9 H9 120.1
C9 C10 C11 121.4(2)
C9 C10 H10 119.3
C11 C10 H10 119.3
C12 C11 C10 117.8(2)
C12 C11 C14 120.6(2)
C10 C11 C14 121.5(2)
C13 C12 C11 121.6(2)
C13 C12 H12 119.2
C11 C12 H12 119.2
C12 C13 C8 119.3(2)
C12 C13 H13 120.4
C8 C13 H13 120.4
C11 C14 H14A 109.5
C11 C14 H14B 109.5
H14A C14 H14B 109.5
C11 C14 H14C 109.5
H14A C14 H14C 109.5
H14B C14 H14C 109.5

loop_
_geom_bond_atom_site_label_1
_geom_bond_atom_site_label_2
_geom_bond_distance
S1 C1 1.788(2)
S1 S2 2.0261(11)
C1 C2 1.383(3)
C1 C6 1.391(4)
C2 C3 1.391(3)
C2 H2 0.9500
C3 C4 1.386(3)
C3 H3 0.9500
C4 C5 1.390(3)
C4 C7 1.502(3)
C5 C6 1.380(3)
C5 H5 0.9500
C6 H6 0.9500
C7 H7A 0.9800
C7 H7B 0.9800
C7 H7C 0.9800
S2 C8 1.784(2)
C8 C9 1.385(3)
C8 C13 1.388(3)
C9 C10 1.380(3)
C9 H9 0.9500
C10 C11 1.392(3)
C10 H10 0.9500
C11 C12 1.389(3)
C11 C14 1.507(3)
C12 C13 1.387(3)
C12 H12 0.9500
C13 H13 0.9500
C14 H14A 0.9800
C14 H14B 0.9800
C14 H14C 0.9800
